data_4132082
loop_
_publ_author_name
'Purdum, Geoffrey E.'
'Telesz, Nicholas G.'
'Jarolimek, Karol'
'Ryno, Sean M.'
'Gessner, Thomas'
'Davy, Nicholas C.'
'Petty, 2nd, Anthony J'
'Zhen, Yonggang'
'Shu, Ying'
'Facchetti, Antonio'
'Collis, Gavin E.'
'Hu, Wenping'
'Wu, Chao'
'Anthony, John E.'
'Weitz, R. Thomas'
'Risko, Chad'
'Loo, Yueh-Lin'

_publ_section_title
;
 Presence of Short Intermolecular Contacts Screens for Kinetic Stability
 in Packing Polymorphs.
;
_journal_issue 24
_journal_name_full 'Journal of the American Chemical Society'
_journal_page_first 7519
_journal_page_last 7525
_journal_paper_doi 10.1021/jacs.8b01421
_journal_volume 140
_journal_year 2018
_chemical_formula_moiety 'C22 H6 Br2 F14 N2 O4'
_chemical_formula_sum 'C22 H6 Br2 F14 N2 O4'
_chemical_formula_weight 788.11
_space_group_crystal_system triclinic
_space_group_IT_number 2
_space_group_name_Hall '-P 1'
_space_group_name_H-M_alt 'P -1'
_atom_sites_solution_hydrogens difmap
_atom_sites_solution_primary direct
_atom_sites_solution_secondary difmap
_audit_creation_method 'SHELXL-2017 and CIFFIX/1'
_cell_angle_alpha 94.542(1)
_cell_angle_beta 95.570(1)
_cell_angle_gamma 108.608(1)
_cell_formula_units_Z 1
_cell_length_a 5.1899(3)
_cell_length_b 6.6276(4)
_cell_length_c 18.7943(11)
_cell_measurement_reflns_used 9946
_cell_measurement_temperature 90.0(2)
_cell_measurement_theta_max 74.77
_cell_measurement_theta_min 4.76
_cell_volume 605.60(6)
_computing_cell_refinement '<i>APEX3</i> (Bruker-AXS, 2016)'
_computing_data_collection '<i>APEX3</i> (Bruker-AXS, 2016)'
_computing_data_reduction '<i>APEX3</i> (Bruker-AXS, 2016)'
_computing_molecular_graphics '<i>XP in SHELXTL</i> (Sheldrick, 2008)'
_computing_publication_material '<i>SHELX</i> (Sheldrick, 2008) and <i>CIFFIX</i> (Parkin, 2013)'
_computing_structure_refinement '<i>SHELXL-2017/1</i> (Sheldrick, 2015b)'
_computing_structure_solution '<i>SHELXT</i> (Sheldrick, 2015a)'
_diffrn_ambient_temperature 90.0(2)
_diffrn_detector_area_resol_mean 5.6
_diffrn_measured_fraction_theta_full 0.962
_diffrn_measured_fraction_theta_max 0.956
_diffrn_measurement_device_type 'Bruker D8 Venture dual source'
_diffrn_measurement_method '\f and \w scans'
_diffrn_radiation_type CuK\a
_diffrn_radiation_wavelength 1.54178
_diffrn_reflns_av_R_equivalents 0.0373
_diffrn_reflns_av_unetI/netI 0.0275
_diffrn_reflns_Laue_measured_fraction_full 0.962
_diffrn_reflns_Laue_measured_fraction_max 0.956
_diffrn_reflns_limit_h_max 6
_diffrn_reflns_limit_h_min -5
_diffrn_reflns_limit_k_max 8
_diffrn_reflns_limit_k_min -8
_diffrn_reflns_limit_l_max 23
_diffrn_reflns_limit_l_min -23
_diffrn_reflns_number 12245
_diffrn_reflns_point_group_measured_fraction_full 0.962
_diffrn_reflns_point_group_measured_fraction_max 0.956
_diffrn_reflns_theta_full 67.679
_diffrn_reflns_theta_max 74.756
_diffrn_reflns_theta_min 4.761
_diffrn_source microsource
_exptl_absorpt_coefficient_mu 5.633
_exptl_absorpt_correction_T_max 0.754
_exptl_absorpt_correction_T_min 0.502
_exptl_absorpt_correction_type multi-scan
_exptl_absorpt_process_details '<i>SADABS</i> (Krause et al., 2015)'
_exptl_crystal_colour yellow
_exptl_crystal_density_diffrn 2.161
_exptl_crystal_description flake
_exptl_crystal_F_000 380
_exptl_crystal_size_max 0.200
_exptl_crystal_size_mid 0.140
_exptl_crystal_size_min 0.050
_refine_diff_density_max 1.423
_refine_diff_density_min -0.520
_refine_diff_density_rms 0.094
_refine_ls_extinction_coef 0.0077(12)
_refine_ls_extinction_expression Fc^*^=kFc[1+0.001xFc^2^\l^3^/sin(2\q)]^-1/4^
_refine_ls_extinction_method 'SHELXL-2017/1 (Sheldrick, 2015b)'
_refine_ls_goodness_of_fit_ref 1.142
_refine_ls_hydrogen_treatment constr
_refine_ls_matrix_type full
_refine_ls_number_parameters 200
_refine_ls_number_reflns 2392
_refine_ls_number_restraints 0
_refine_ls_restrained_S_all 1.142
_refine_ls_R_factor_all 0.0329
_refine_ls_R_factor_gt 0.0328
_refine_ls_shift/su_max 0.000
_refine_ls_shift/su_mean 0.000
_refine_ls_structure_factor_coef Fsqd
_refine_ls_weighting_details 'w=1/[\s^2^(Fo^2^)+2.2631P] where P=(Fo^2^+2Fc^2^)/3'
_refine_ls_weighting_scheme calc
_refine_ls_wR_factor_gt 0.0823
_refine_ls_wR_factor_ref 0.0823
_reflns_Friedel_coverage 0.000
_reflns_number_gt 2380
_reflns_number_total 2392
_reflns_threshold_expression 'I > 2\s(I)'
_cod_data_source_file ja8b01421_si_005.cif
_cod_data_source_block c17068
_cod_database_code 4132082
_shelx_shelxl_version_number 2017/1
_shelx_space_group_comment
; 
The symmetry employed for this shelxl refinement is uniquely defined 
by the following loop, which should always be used as a source of 
symmetry information in preference to the above space-group names. 
They are only intended as comments. 
;
_shelx_estimated_absorpt_t_min 0.399
_shelx_estimated_absorpt_t_max 0.766
_exptl_absorpt_special_details
; 
In addition to absorption, multi-scan techniques also correct other slowly 
varying changes in scale factor over reciprocal space, such as those caused 
by x-ray beam inhomogeneity, goniometer imperfection, crystal decomposition, 
crystal longer than the x-ray beam cross section, absorption by the crystal 
mount etc.  These account, by and large, for much of the difference between 
estimated values of Tmin and Tmax and the _exptl_absorpt_correction_ values. 
;

loop_
_space_group_symop_operation_xyz
'x, y, z'
'-x, -y, -z'

loop_
_atom_site_label
_atom_site_type_symbol
_atom_site_fract_x
_atom_site_fract_y
_atom_site_fract_z
_atom_site_U_iso_or_equiv
_atom_site_adp_type
_atom_site_occupancy
_atom_site_site_symmetry_order
_atom_site_calc_flag
_atom_site_refinement_flags_posn
_atom_site_refinement_flags_adp
N1 N 0.7055(5) 0.5126(4) 0.68608(13) 0.0137(5) Uani 1 1 d . .
O1 O 0.9635(5) 0.3046(4) 0.65819(12) 0.0184(5) Uani 1 1 d . .
O2 O 0.4554(5) 0.7266(4) 0.71337(12) 0.0194(5) Uani 1 1 d . .
Br1 Br 0.18901(6) 0.95325(5) 0.61975(2) 0.01370(15) Uani 1 1 d . .
C1 C 0.5981(8) 0.1875(6) 0.92166(19) 0.0277(8) Uani 1 1 d . .
C2 C 0.7258(7) 0.3817(6) 0.88125(18) 0.0223(7) Uani 1 1 d . .
C3 C 0.6399(7) 0.3509(5) 0.79942(17) 0.0187(6) Uani 1 1 d . .
C4 C 0.8115(7) 0.5341(5) 0.76251(16) 0.0166(6) Uani 1 1 d . .
H4A H 0.809959 0.672069 0.786547 0.020 Uiso 1 1 calc R U
H4B H 1.003629 0.535240 0.767123 0.020 Uiso 1 1 calc R U
C5 C 0.8015(6) 0.3927(5) 0.63791(16) 0.0138(6) Uani 1 1 d . .
C6 C 0.6993(6) 0.3801(5) 0.56071(16) 0.0124(6) Uani 1 1 d . .
C7 C 0.7706(6) 0.2497(5) 0.51178(16) 0.0139(6) Uani 1 1 d . .
H7A H 0.874844 0.164266 0.528438 0.017 Uiso 1 1 calc R U
C8 C 0.5377(6) 0.5047(4) 0.53740(16) 0.0122(6) Uani 1 1 d . .
C9 C 0.4573(6) 0.6358(5) 0.58851(16) 0.0122(6) Uani 1 1 d . .
C10 C 0.3068(6) 0.7607(5) 0.56239(16) 0.0130(6) Uani 1 1 d . .
C11 C 0.5325(6) 0.6323(5) 0.66683(16) 0.0139(6) Uani 1 1 d . .
F1 F 0.6616(5) 0.1625(3) 0.77307(11) 0.0303(5) Uani 1 1 d . .
F2 F 0.9992(4) 0.4327(4) 0.89387(11) 0.0348(5) Uani 1 1 d . .
F3 F 0.6941(6) 0.0308(4) 0.90451(14) 0.0455(6) Uani 1 1 d . .
F4 F 0.6625(7) 0.2438(5) 0.99157(12) 0.0505(7) Uani 1 1 d . .
F5 F 0.3299(5) 0.1148(5) 0.90614(15) 0.0496(7) Uani 1 1 d . .
F6 F 0.6577(6) 0.5474(4) 0.90974(12) 0.0404(6) Uani 1 1 d . .
F7 F 0.3719(4) 0.3306(4) 0.78710(12) 0.0335(5) Uani 1 1 d . .

loop_
_atom_site_aniso_label
_atom_site_aniso_U_11
_atom_site_aniso_U_22
_atom_site_aniso_U_33
_atom_site_aniso_U_23
_atom_site_aniso_U_13
_atom_site_aniso_U_12
N1 0.0148(12) 0.0143(12) 0.0137(12) 0.0033(9) 0.0014(9) 0.0068(10)
O1 0.0191(11) 0.0227(11) 0.0175(11) 0.0043(9) 0.0009(8) 0.0128(9)
O2 0.0252(12) 0.0208(11) 0.0164(11) 0.0020(9) 0.0034(9) 0.0131(10)
Br1 0.0144(2) 0.01249(19) 0.0166(2) 0.00212(11) 0.00353(11) 0.00717(12)
C1 0.0304(19) 0.034(2) 0.0215(17) 0.0101(14) 0.0049(14) 0.0115(16)
C2 0.0261(18) 0.0257(17) 0.0178(16) 0.0033(13) 0.0032(13) 0.0119(14)
C3 0.0180(16) 0.0197(16) 0.0186(15) 0.0039(12) 0.0010(12) 0.0065(13)
C4 0.0182(15) 0.0196(15) 0.0137(14) 0.0028(11) 0.0006(11) 0.0089(12)
C5 0.0128(14) 0.0117(13) 0.0175(14) 0.0039(11) 0.0034(11) 0.0040(11)
C6 0.0090(13) 0.0107(13) 0.0176(14) 0.0050(11) 0.0031(11) 0.0022(11)
C7 0.0127(14) 0.0102(13) 0.0202(15) 0.0053(11) 0.0036(11) 0.0046(11)
C8 0.0098(13) 0.0094(13) 0.0172(15) 0.0029(10) 0.0026(10) 0.0026(11)
C9 0.0103(13) 0.0098(13) 0.0164(14) 0.0023(10) 0.0031(10) 0.0024(11)
C10 0.0094(13) 0.0106(13) 0.0196(14) 0.0032(11) 0.0043(11) 0.0027(11)
C11 0.0147(14) 0.0098(13) 0.0180(15) 0.0028(11) 0.0027(11) 0.0049(11)
F1 0.0515(14) 0.0168(10) 0.0211(10) 0.0025(8) 0.0074(9) 0.0085(9)
F2 0.0244(11) 0.0504(14) 0.0244(11) 0.0127(10) -0.0052(8) 0.0056(10)
F3 0.0694(18) 0.0397(14) 0.0430(14) 0.0233(11) 0.0194(13) 0.0317(13)
F4 0.076(2) 0.0538(16) 0.0178(11) 0.0132(10) 0.0071(11) 0.0127(14)
F5 0.0321(13) 0.0642(18) 0.0534(16) 0.0386(14) 0.0107(11) 0.0081(12)
F6 0.0712(18) 0.0323(12) 0.0266(11) 0.0032(9) 0.0192(11) 0.0256(12)
F7 0.0154(10) 0.0498(14) 0.0352(12) 0.0242(10) 0.0019(8) 0.0064(9)

loop_
_atom_type_symbol
_atom_type_description
_atom_type_scat_dispersion_real
_atom_type_scat_dispersion_imag
_atom_type_scat_source
C C 0.0181 0.0091 'International Tables Vol C Tables 4.2.6.8 and 6.1.1.4'
H H 0.0000 0.0000 'International Tables Vol C Tables 4.2.6.8 and 6.1.1.4'
N N 0.0311 0.0180 'International Tables Vol C Tables 4.2.6.8 and 6.1.1.4'
O O 0.0492 0.0322 'International Tables Vol C Tables 4.2.6.8 and 6.1.1.4'
F F 0.0727 0.0534 'International Tables Vol C Tables 4.2.6.8 and 6.1.1.4'
Br Br -0.6763 1.2805 'International Tables Vol C Tables 4.2.6.8 and 6.1.1.4'

loop_
_geom_angle_atom_site_label_1
_geom_angle_atom_site_label_2
_geom_angle_atom_site_label_3
_geom_angle
_geom_angle_site_symmetry_1
_geom_angle_site_symmetry_3
C5 N1 C11 125.2(3) . .
C5 N1 C4 117.6(2) . .
C11 N1 C4 117.0(2) . .
F5 C1 F4 109.1(3) . .
F5 C1 F3 108.5(3) . .
F4 C1 F3 107.7(3) . .
F5 C1 C2 111.1(3) . .
F4 C1 C2 109.6(3) . .
F3 C1 C2 110.7(3) . .
F2 C2 F6 108.2(3) . .
F2 C2 C3 108.6(3) . .
F6 C2 C3 108.2(3) . .
F2 C2 C1 107.6(3) . .
F6 C2 C1 107.9(3) . .
C3 C2 C1 116.2(3) . .
F1 C3 F7 106.5(3) . .
F1 C3 C4 110.9(3) . .
F7 C3 C4 110.6(3) . .
F1 C3 C2 107.7(3) . .
F7 C3 C2 108.4(3) . .
C4 C3 C2 112.4(3) . .
N1 C4 C3 111.1(3) . .
N1 C4 H4A 109.4 . .
C3 C4 H4A 109.4 . .
N1 C4 H4B 109.4 . .
C3 C4 H4B 109.4 . .
H4A C4 H4B 108.0 . .
O1 C5 N1 121.5(3) . .
O1 C5 C6 121.9(3) . .
N1 C5 C6 116.6(3) . .
C7 C6 C8 120.3(3) . .
C7 C6 C5 118.7(3) . .
C8 C6 C5 121.0(3) . .
C6 C7 C10 121.5(3) . 2_666
C6 C7 H7A 119.2 . .
C10 C7 H7A 119.2 2_666 .
C8 C8 C6 118.0(3) 2_666 .
C8 C8 C9 121.8(3) 2_666 .
C6 C8 C9 120.3(3) . .
C10 C9 C8 117.8(3) . .
C10 C9 C11 122.7(3) . .
C8 C9 C11 119.5(3) . .
C9 C10 C7 120.6(3) . 2_666
C9 C10 Br1 125.2(2) . .
C7 C10 Br1 114.3(2) 2_666 .
O2 C11 N1 119.6(3) . .
O2 C11 C9 123.4(3) . .
N1 C11 C9 117.0(3) . .

loop_
_geom_bond_atom_site_label_1
_geom_bond_atom_site_label_2
_geom_bond_distance
_geom_bond_site_symmetry_2
N1 C5 1.388(4) .
N1 C11 1.415(4) .
N1 C4 1.466(4) .
O1 C5 1.216(4) .
O2 C11 1.207(4) .
Br1 C10 1.890(3) .
C1 F5 1.314(5) .
C1 F4 1.317(4) .
C1 F3 1.319(5) .
C1 C2 1.543(5) .
C2 F2 1.341(4) .
C2 F6 1.345(4) .
C2 C3 1.538(4) .
C3 F1 1.349(4) .
C3 F7 1.349(4) .
C3 C4 1.521(4) .
C4 H4A 0.9900 .
C4 H4B 0.9900 .
C5 C6 1.482(4) .
C6 C7 1.369(4) .
C6 C8 1.416(4) .
C7 C10 1.403(4) 2_666
C7 H7A 0.9500 .
C8 C8 1.413(6) 2_666
C8 C9 1.424(4) .
C9 C10 1.393(4) .
C9 C11 1.490(4) .

loop_
_geom_torsion_atom_site_label_1
_geom_torsion_atom_site_label_2
_geom_torsion_atom_site_label_3
_geom_torsion_atom_site_label_4
_geom_torsion
_geom_torsion_site_symmetry_1
_geom_torsion_site_symmetry_4
F5 C1 C2 F2 -173.8(3) . .
F4 C1 C2 F2 65.6(4) . .
F3 C1 C2 F2 -53.1(4) . .
F5 C1 C2 F6 69.7(4) . .
F4 C1 C2 F6 -50.9(4) . .
F3 C1 C2 F6 -169.7(3) . .
F5 C1 C2 C3 -51.8(4) . .
F4 C1 C2 C3 -172.5(3) . .
F3 C1 C2 C3 68.8(4) . .
F2 C2 C3 F1 73.9(3) . .
F6 C2 C3 F1 -168.9(3) . .
C1 C2 C3 F1 -47.5(4) . .
F2 C2 C3 F7 -171.2(3) . .
F6 C2 C3 F7 -54.0(4) . .
C1 C2 C3 F7 67.4(4) . .
F2 C2 C3 C4 -48.6(4) . .
F6 C2 C3 C4 68.7(4) . .
C1 C2 C3 C4 -170.0(3) . .
C5 N1 C4 C3 -88.1(3) . .
C11 N1 C4 C3 97.5(3) . .
F1 C3 C4 N1 65.7(3) . .
F7 C3 C4 N1 -52.2(3) . .
C2 C3 C4 N1 -173.6(3) . .
C11 N1 C5 O1 175.4(3) . .
C4 N1 C5 O1 1.5(4) . .
C11 N1 C5 C6 -3.9(4) . .
C4 N1 C5 C6 -177.8(3) . .
O1 C5 C6 C7 6.0(4) . .
N1 C5 C6 C7 -174.8(3) . .
O1 C5 C6 C8 -172.2(3) . .
N1 C5 C6 C8 7.0(4) . .
C8 C6 C7 C10 1.7(4) . 2_666
C5 C6 C7 C10 -176.5(3) . 2_666
C7 C6 C8 C8 -2.3(5) . 2_666
C5 C6 C8 C8 175.9(3) . 2_666
C7 C6 C8 C9 178.3(3) . .
C5 C6 C8 C9 -3.5(4) . .
C8 C8 C9 C10 -1.7(5) 2_666 .
C6 C8 C9 C10 177.7(3) . .
C8 C8 C9 C11 177.4(3) 2_666 .
C6 C8 C9 C11 -3.1(4) . .
C8 C9 C10 C7 2.3(4) . 2_666
C11 C9 C10 C7 -176.8(3) . 2_666
C8 C9 C10 Br1 -177.8(2) . .
C11 C9 C10 Br1 3.1(4) . .
C5 N1 C11 O2 178.1(3) . .
C4 N1 C11 O2 -8.0(4) . .
C5 N1 C11 C9 -2.5(4) . .
C4 N1 C11 C9 171.4(3) . .
C10 C9 C11 O2 4.6(5) . .
C8 C9 C11 O2 -174.5(3) . .
C10 C9 C11 N1 -174.8(3) . .
C8 C9 C11 N1 6.1(4) . .
